data_1509599
loop_
_publ_author_name
'Bodak, O.I.'
'Kevorkov, D.G.'
'Pavlyuk, V.V.'

_publ_section_title
;
 X-ray investigations of the Li - Ag - (Si, Ge) systems at 470 K
;
_journal_name_full 'Polish Journal of Chemistry'
_journal_page_first 712
_journal_page_last 715
_journal_volume 71
_journal_year 1997
_chemical_formula_sum 'Ag1.5 Ge Li1.5'
_chemical_name_systematic '(Li3 Ag3 Ge2)0.5'
_space_group_IT_number 221
_symmetry_space_group_name_Hall '-P 4 2 3'
_symmetry_space_group_name_H-M 'P m -3 m'
_cell_angle_alpha 90
_cell_angle_beta 90
_cell_angle_gamma 90
_cell_formula_units_Z 1
_cell_length_a 4.045
_cell_length_b 4.045
_cell_length_c 4.045
_cell_volume 66.184
_citation_journal_id_ASTM PJCHDQ
_cod_data_source_file silver1-2_603.cif
_cod_data_source_block Ag1.5Ge1Li1.5
_cod_original_cell_volume 66.18439
_cod_original_formula_sum 'Ag1.5 Ge1 Li1.5'
_cod_database_code 1509599

loop_
_symmetry_equiv_pos_as_xyz
x,y,z
-y,x,z
-x,-y,z
y,-x,z
x,-y,-z
y,x,-z
-x,y,-z
-y,-x,-z
z,x,y
-x,z,y
-z,-x,y
x,-z,y
z,-x,-y
x,z,-y
-z,x,-y
-x,-z,-y
y,z,x
y,-z,-x
z,y,-x
-y,z,-x
-z,-y,-x
-y,-z,x
z,-y,x
-z,y,x
-x,-y,-z
y,-x,-z
x,y,-z
-y,x,-z
-x,y,z
-y,-x,z
x,-y,z
y,x,z
-z,-x,-y
x,-z,-y
z,x,-y
-x,z,-y
-z,x,y
-x,-z,y
z,-x,y
x,z,y
-y,-z,-x
-y,z,x
-z,-y,x
y,-z,x
z,y,x
y,z,-x
-z,y,-x
z,-y,-x

loop_
_atom_site_label
_atom_site_type_symbol
_atom_site_fract_x
_atom_site_fract_y
_atom_site_fract_z
_atom_site_occupancy
_atom_site_U_iso_or_equiv
Ge1 Ge 0 0 0 1 0.0
Li1 Li 0 0.5 0.5 0.5 0.0
Ag1 Ag 0 0.5 0.5 0.5 0.0
